data_9008378
loop_
_publ_author_name
'Alberti A'
'Sabelli C'

_publ_section_title
;
 Statistical and true symmetry of ferrierite:
 possible absence of straight T-O-T bridging bonds
 Locality: Monastir, Sardinia, Italy
;
_journal_name_full 'Zeitschrift fur Kristallographie'
_journal_page_first 249
_journal_page_last 256
_journal_volume 178
_journal_year 1987
_chemical_formula_sum 'Al2.28 H22 K0.82 Mg O47.56 Si15.72'
_chemical_name_mineral Ferrierite-Mg
_space_group_IT_number 71
_symmetry_space_group_name_Hall '-I 2 2'
_symmetry_space_group_name_H-M 'I m m m'
_cell_angle_alpha 90
_cell_angle_beta 90
_cell_angle_gamma 90
_cell_formula_units_Z 2
_cell_length_a 19.2310
_cell_length_b 14.145
_cell_length_c 7.499
_cell_volume 2039.897
_cod_original_formula_sum 'K.82 Mg (Si15.72 Al2.28) O47.56 H22'
_cod_database_code 9008378

loop_
_symmetry_equiv_pos_as_xyz
x,y,z
1/2+x,1/2+y,1/2+z
x,-y,z
1/2+x,1/2-y,1/2+z
-x,y,-z
1/2-x,1/2+y,1/2-z
-x,y,z
1/2-x,1/2+y,1/2+z
x,-y,-z
1/2+x,1/2-y,1/2-z
x,y,-z
1/2+x,1/2+y,1/2-z
-x,-y,z
1/2-x,1/2-y,1/2+z
-x,-y,-z
1/2-x,1/2-y,1/2-z

loop_
_atom_site_aniso_label
_atom_site_aniso_U_11
_atom_site_aniso_U_22
_atom_site_aniso_U_33
_atom_site_aniso_U_12
_atom_site_aniso_U_13
_atom_site_aniso_U_23
K 0.06000 0.05700 0.10200 0.00000 0.00000 0.00000
Mg 0.03500 0.05300 0.01900 0.00000 0.00000 0.00000
Si1 0.02400 0.01400 0.01300 0.00000 0.00000 0.00000
Al1 0.02400 0.01400 0.01300 0.00000 0.00000 0.00000
Si2 0.02000 0.01300 0.00900 -0.00200 0.00000 0.00000
Al2 0.02000 0.01300 0.00900 -0.00200 0.00000 0.00000
Si3 0.03000 0.01900 0.01300 0.00000 -0.00100 0.00000
Al3 0.03000 0.01900 0.01300 0.00000 -0.00100 0.00000
Si4 0.02300 0.01700 0.00500 0.00000 -0.00100 -0.00100
Al4 0.02300 0.01700 0.00500 0.00000 -0.00100 -0.00100
O1 0.02200 0.03700 0.03900 0.00000 0.00000 0.00000
O2 0.06800 0.03400 0.00800 0.00000 0.00000 0.00000
O3 0.04400 0.03000 0.07800 0.01000 0.00000 0.00000
O4 0.04500 0.09800 0.03700 0.00000 -0.02100 0.00000
O5 0.04600 0.05100 0.05500 0.02100 0.00100 -0.00400
O6 0.06300 0.05800 0.00000 -0.01500 0.00000 0.00000
O7 0.04200 0.07100 0.02500 -0.00900 -0.01100 -0.02800
O8 0.06200 0.02400 0.05100 0.00000 0.01200 -0.01300
Wat1 0.03900 0.07100 0.02000 0.00000 0.00000 0.00000
Wat2 0.04000 0.13100 0.02200 -0.03100 0.00000 0.00000
Wat3 0.21000 0.13700 0.05000 -0.14100 0.00000 0.00000
Wat4 0.18000 0.32000 0.46900 0.00000 0.00000 -0.27500
Wat5 0.03000 0.30900 0.29100 0.00000 0.00000 0.20100
Wat6 0.03600 0.06700 0.11700 0.00000 -0.01900 0.00000

loop_
_atom_site_type_symbol
_atom_site_label
_atom_site_fract_x
_atom_site_fract_y
_atom_site_fract_z
_atom_site_occupancy
_atom_site_U_iso_or_equiv
_atom_site_attached_hydrogens
K K 0.42540 0.00000 0.00000 0.41000 0.07346 0
Mg Mg 0.00000 0.00000 0.50000 1.00000 0.03546 0
Si Si1 0.15500 0.00000 0.00000 0.88000 0.01646 0
Al Al1 0.15500 0.00000 0.00000 0.12000 0.01646 0
Si Si2 0.08380 0.20230 0.00000 0.69000 0.01393 0
Al Al2 0.08380 0.20230 0.00000 0.31000 0.01393 0
Si Si3 0.27150 0.00000 0.29220 0.88000 0.02026 0
Al Al3 0.27150 0.00000 0.29220 0.12000 0.02026 0
Si Si4 0.32310 0.20260 0.20690 0.96000 0.01520 0
Al Al4 0.32310 0.20260 0.20690 0.04000 0.01520 0
O O1 0.00000 0.21580 0.00000 1.00000 0.03293 0
O O2 0.24950 0.00000 0.50000 1.00000 0.03673 0
O O3 0.10290 0.08920 0.00000 1.00000 0.05066 0
O O4 0.20190 0.00000 0.17770 1.00000 0.06079 0
O O5 0.25000 0.25000 0.25000 1.00000 0.05066 0
O O6 0.15640 0.28130 0.50000 1.00000 0.04053 0
O O7 0.11510 0.25050 0.18220 1.00000 0.03800 0
O O8 0.32090 0.09120 0.24700 1.00000 0.04433 0
O Wat1 0.00000 0.00000 0.23510 1.00000 0.04306 2
O Wat2 0.09820 0.06680 0.50000 0.50000 0.06459 2
O Wat3 0.04580 0.13290 0.50000 0.50000 0.13298 2
O Wat4 0.00000 0.42120 0.20710 0.50000 0.32296 2
O Wat5 0.00000 0.65680 0.36700 0.50000 0.21024 2
O Wat6 0.05380 0.50000 0.25640 0.39000 0.07346 2
